data_4305836
loop_
_publ_author_name
'Stephen R. Caskey'
'Antek G. Wong-Foy'
'Adam J. Matzger'

_publ_contact_author_address
;Department of Chemistry and the Macromolecular Science and Engineering Program
University of Michigan
930 North University Avenue
Ann Arbor, MI 48109-1055
;
_publ_contact_author_email matzger@umich.edu
_publ_contact_author_fax (734)615-8553
_publ_contact_author_name 'Adam J. Matzger'
_publ_contact_author_phone (734)615-6627
_publ_section_title
;
Phase Selection and Discovery among Five Assembly Modes in a Coordination
Polymerization
;
_journal_name_full 'Inorganic Chemistry'
_journal_page_first 7751
_journal_page_last 7756
_journal_paper_doi 10.1021/ic800777r
_journal_volume 47
_journal_year 2008
_chemical_formula_moiety 'Zn6 O 2(C27 H15 O6) 2(C27 H16 O6) H2O'
_chemical_formula_sum 'C108 H64 O26 Zn6'
_chemical_formula_weight 2169.82
_chemical_name_systematic
; 
 ? 
;
_space_group_IT_number 203
_symmetry_cell_setting cubic
_symmetry_Int_Tables_number 203
_symmetry_space_group_name_Hall '-F 2uv 2vw 3'
_symmetry_space_group_name_H-M 'F d -3 :2'
_atom_sites_solution_hydrogens geom
_atom_sites_solution_primary direct
_atom_sites_solution_secondary difmap
_audit_creation_method SHELXL-97
_cell_angle_alpha 90.00
_cell_angle_beta 90.00
_cell_angle_gamma 90.00
_cell_formula_units_Z 8
_cell_length_a 25.9759(5)
_cell_length_b 25.9759(5)
_cell_length_c 25.9759(5)
_cell_measurement_reflns_used 143004
_cell_measurement_temperature 293(2)
_cell_measurement_theta_max 66.5
_cell_measurement_theta_min 6.8
_cell_volume 17527.2(6)
_computing_cell_refinement 'Crystal Clear 1.4.0'
_computing_data_collection 'Crystal Clear 1.4.0'
_computing_data_reduction 'CrystalStructure 3.8.1'
_computing_molecular_graphics 'CrystalStructure 3.8.1'
_computing_publication_material 'CrystalStructure 3.8.1'
_computing_structure_refinement 'SHELXL-97 (Sheldrick, 1997)'
_computing_structure_solution 'SHELXS-97 (Sheldrick, 1990)'
_diffrn_ambient_temperature 293(2)
_diffrn_detector_area_resol_mean 10.00
_diffrn_measured_fraction_theta_full 0.997
_diffrn_measured_fraction_theta_max 0.997
_diffrn_measurement_device_type 'Rigaku RAXIS-RAPID'
_diffrn_measurement_method \w
_diffrn_radiation_monochromator graphite
_diffrn_radiation_source 'fine-focus sealed tube'
_diffrn_radiation_type CuK\a
_diffrn_radiation_wavelength 1.54187
_diffrn_reflns_av_R_equivalents 0.0362
_diffrn_reflns_av_sigmaI/netI 0.0136
_diffrn_reflns_limit_h_max 30
_diffrn_reflns_limit_h_min -30
_diffrn_reflns_limit_k_max 30
_diffrn_reflns_limit_k_min -30
_diffrn_reflns_limit_l_max 30
_diffrn_reflns_limit_l_min -28
_diffrn_reflns_number 38453
_diffrn_reflns_theta_full 66.52
_diffrn_reflns_theta_max 66.52
_diffrn_reflns_theta_min 6.82
_exptl_absorpt_coefficient_mu 2.528
_exptl_absorpt_correction_T_max 0.603
_exptl_absorpt_correction_T_min 0.492
_exptl_absorpt_correction_type multi-scan
_exptl_absorpt_process_details
;
    Higashi, T. (1995). Program for Absorption Correction.
    Rigaku Corporation, Tokyo, Japan.
;
_exptl_crystal_colour Colorless
_exptl_crystal_density_diffrn 1.641
_exptl_crystal_density_method 'not measured'
_exptl_crystal_description Block
_exptl_crystal_F_000 8768
_exptl_crystal_size_max 0.28
_exptl_crystal_size_mid 0.21
_exptl_crystal_size_min 0.16
_refine_diff_density_max 1.034
_refine_diff_density_min -0.808
_refine_diff_density_rms 0.109
_refine_ls_extinction_method none
_refine_ls_goodness_of_fit_ref 1.156
_refine_ls_hydrogen_treatment noref
_refine_ls_matrix_type full
_refine_ls_number_parameters 117
_refine_ls_number_reflns 1299
_refine_ls_number_restraints 0
_refine_ls_restrained_S_all 1.156
_refine_ls_R_factor_all 0.0710
_refine_ls_R_factor_gt 0.0704
_refine_ls_shift/su_max 0.000
_refine_ls_shift/su_mean 0.000
_refine_ls_structure_factor_coef Fsqd
_refine_ls_weighting_details 'calc w=1/[\s^2^(Fo^2^)+(0.1150P)^2^+140.8971P] where P=(Fo^2^+2Fc^2^)/3'
_refine_ls_weighting_scheme calc
_refine_ls_wR_factor_gt 0.2161
_refine_ls_wR_factor_ref 0.2166
_reflns_number_gt 1269
_reflns_number_total 1299
_reflns_threshold_expression >2sigma(I)
_cod_data_source_file ic800777r-file002_1.cif
_cod_data_source_block Zn-dia
_cod_original_sg_symbol_H-M 'F d -3'
_cod_database_code 4305836

loop_
_symmetry_equiv_pos_as_xyz
'x, y, z'
'y, z, x'
'z, x, y'
'x+1/4, y+1/4, -z'
'y+1/4, z+1/4, -x'
'z+1/4, x+1/4, -y'
'y+1/2, -z+1/4, -x+3/4'
'z+1/2, -x+1/4, -y+3/4'
'-z+1/4, x+1/2, -y+3/4'
'-x+1/4, y+1/2, -z+3/4'
'-y+1/4, z+1/2, -x+3/4'
'x+1/2, -y+1/4, -z+3/4'
'x, y+1/2, z+1/2'
'y, z+1/2, x+1/2'
'z, x+1/2, y+1/2'
'x+1/4, y+3/4, -z+1/2'
'y+1/4, z+3/4, -x+1/2'
'z+1/4, x+3/4, -y+1/2'
'y+1/2, -z+3/4, -x+5/4'
'z+1/2, -x+3/4, -y+5/4'
'-z+1/4, x+1, -y+5/4'
'-x+1/4, y+1, -z+5/4'
'-y+1/4, z+1, -x+5/4'
'x+1/2, -y+3/4, -z+5/4'
'x+1/2, y, z+1/2'
'y+1/2, z, x+1/2'
'z+1/2, x, y+1/2'
'x+3/4, y+1/4, -z+1/2'
'y+3/4, z+1/4, -x+1/2'
'z+3/4, x+1/4, -y+1/2'
'y+1, -z+1/4, -x+5/4'
'z+1, -x+1/4, -y+5/4'
'-z+3/4, x+1/2, -y+5/4'
'-x+3/4, y+1/2, -z+5/4'
'-y+3/4, z+1/2, -x+5/4'
'x+1, -y+1/4, -z+5/4'
'x+1/2, y+1/2, z'
'y+1/2, z+1/2, x'
'z+1/2, x+1/2, y'
'x+3/4, y+3/4, -z'
'y+3/4, z+3/4, -x'
'z+3/4, x+3/4, -y'
'y+1, -z+3/4, -x+3/4'
'z+1, -x+3/4, -y+3/4'
'-z+3/4, x+1, -y+3/4'
'-x+3/4, y+1, -z+3/4'
'-y+3/4, z+1, -x+3/4'
'x+1, -y+3/4, -z+3/4'
'-x, -y, -z'
'-y, -z, -x'
'-z, -x, -y'
'-x-1/4, -y-1/4, z'
'-y-1/4, -z-1/4, x'
'-z-1/4, -x-1/4, y'
'-y-1/2, z-1/4, x-3/4'
'-z-1/2, x-1/4, y-3/4'
'z-1/4, -x-1/2, y-3/4'
'x-1/4, -y-1/2, z-3/4'
'y-1/4, -z-1/2, x-3/4'
'-x-1/2, y-1/4, z-3/4'
'-x, -y+1/2, -z+1/2'
'-y, -z+1/2, -x+1/2'
'-z, -x+1/2, -y+1/2'
'-x-1/4, -y+1/4, z+1/2'
'-y-1/4, -z+1/4, x+1/2'
'-z-1/4, -x+1/4, y+1/2'
'-y-1/2, z+1/4, x-1/4'
'-z-1/2, x+1/4, y-1/4'
'z-1/4, -x, y-1/4'
'x-1/4, -y, z-1/4'
'y-1/4, -z, x-1/4'
'-x-1/2, y+1/4, z-1/4'
'-x+1/2, -y, -z+1/2'
'-y+1/2, -z, -x+1/2'
'-z+1/2, -x, -y+1/2'
'-x+1/4, -y-1/4, z+1/2'
'-y+1/4, -z-1/4, x+1/2'
'-z+1/4, -x-1/4, y+1/2'
'-y, z-1/4, x-1/4'
'-z, x-1/4, y-1/4'
'z+1/4, -x-1/2, y-1/4'
'x+1/4, -y-1/2, z-1/4'
'y+1/4, -z-1/2, x-1/4'
'-x, y-1/4, z-1/4'
'-x+1/2, -y+1/2, -z'
'-y+1/2, -z+1/2, -x'
'-z+1/2, -x+1/2, -y'
'-x+1/4, -y+1/4, z'
'-y+1/4, -z+1/4, x'
'-z+1/4, -x+1/4, y'
'-y, z+1/4, x-3/4'
'-z, x+1/4, y-3/4'
'z+1/4, -x, y-3/4'
'x+1/4, -y, z-3/4'
'y+1/4, -z, x-3/4'
'-x, y+1/4, z-3/4'

loop_
_atom_site_label
_atom_site_type_symbol
_atom_site_fract_x
_atom_site_fract_y
_atom_site_fract_z
_atom_site_U_iso_or_equiv
_atom_site_adp_type
_atom_site_occupancy
_atom_site_symmetry_multiplicity
_atom_site_calc_flag
_atom_site_refinement_flags
_atom_site_disorder_assembly
_atom_site_disorder_group
Zn1 Zn 0.5000 0.5000 0.0000 0.0487(5) Uani 1 6 d S . .
Zn2 Zn 0.42123(2) 0.42123(2) -0.07877(2) 0.0537(5) Uani 1 3 d S . .
O1 O 0.3750 0.3750 -0.1250 0.0314(18) Uani 1 12 d S . .
O2 O 0.37360(17) 0.43858(17) -0.02337(16) 0.0730(12) Uani 1 1 d . . .
O3 O 0.4209(3) 0.5074(3) -0.0034(3) 0.068(2) Uani 0.50 1 d P . .
O4 O 0.4364(3) 0.4595(3) 0.0270(3) 0.0658(19) Uani 0.50 1 d P . .
O5 O 0.1250 0.6250 0.1250 0.38(4) Uiso 1 12 d S . .
C1 C 0.3876(3) 0.4674(4) 0.0104(3) 0.110(3) Uani 1 1 d . . .
C2 C 0.3495(3) 0.4830(3) 0.0510(3) 0.089(2) Uani 1 1 d . . .
C3 C 0.3615(4) 0.5198(6) 0.0864(5) 0.205(9) Uani 1 1 d . . .
H2 H 0.3937 0.5354 0.0851 0.246 Uiso 1 1 calc R . .
C4 C 0.3267(4) 0.5348(5) 0.1246(5) 0.176(7) Uani 1 1 d . . .
H1 H 0.3368 0.5585 0.1495 0.211 Uiso 1 1 calc R . .
C5 C 0.2788(3) 0.5154(3) 0.1258(3) 0.0803(19) Uani 1 1 d . . .
C6 C 0.2665(3) 0.4819(4) 0.0890(3) 0.113(3) Uani 1 1 d . . .
H6 H 0.2333 0.4687 0.0878 0.135 Uiso 1 1 calc R . .
C7 C 0.3024(3) 0.4660(3) 0.0522(3) 0.104(3) Uani 1 1 d . . .
H7 H 0.2921 0.4423 0.0274 0.125 Uiso 1 1 calc R . .
C8 C 0.2427(3) 0.5289(3) 0.1682(3) 0.0767(18) Uani 1 1 d . . .
C9 C 0.2526(3) 0.5703(3) 0.2007(3) 0.0813(19) Uani 1 1 d . . .
H9 H 0.2811 0.5910 0.1942 0.098 Uiso 1 1 calc R . .

loop_
_atom_site_aniso_label
_atom_site_aniso_U_11
_atom_site_aniso_U_22
_atom_site_aniso_U_33
_atom_site_aniso_U_23
_atom_site_aniso_U_13
_atom_site_aniso_U_12
Zn1 0.0487(5) 0.0487(5) 0.0487(5) -0.0064(3) -0.0064(3) -0.0064(3)
Zn2 0.0537(5) 0.0537(5) 0.0537(5) -0.0059(3) -0.0059(3) -0.0059(3)
O1 0.0314(18) 0.0314(18) 0.0314(18) 0.000 0.000 0.000
O2 0.064(2) 0.080(3) 0.075(3) -0.023(2) 0.004(2) -0.003(2)
O3 0.048(4) 0.071(5) 0.085(6) -0.002(4) 0.009(4) 0.000(3)
O4 0.059(4) 0.082(5) 0.056(4) -0.001(4) -0.002(3) -0.014(4)
C1 0.060(4) 0.170(9) 0.099(5) -0.067(6) 0.020(4) -0.030(5)
C2 0.061(4) 0.130(6) 0.075(4) -0.042(4) 0.011(3) -0.023(4)
C3 0.114(8) 0.299(17) 0.203(12) -0.182(13) 0.094(9) -0.109(10)
C4 0.107(7) 0.227(13) 0.194(11) -0.141(11) 0.085(8) -0.090(8)
C5 0.071(4) 0.097(5) 0.072(4) -0.027(4) 0.017(3) -0.019(3)
C6 0.088(5) 0.136(7) 0.115(6) -0.065(6) 0.038(5) -0.051(5)
C7 0.090(5) 0.119(6) 0.103(6) -0.054(5) 0.038(4) -0.037(5)
C8 0.073(4) 0.082(4) 0.075(4) -0.023(3) 0.021(3) -0.020(3)
C9 0.086(4) 0.087(4) 0.071(4) -0.021(3) 0.020(3) -0.033(4)

loop_
_atom_type_symbol
_atom_type_description
_atom_type_scat_dispersion_real
_atom_type_scat_dispersion_imag
_atom_type_scat_source
C C 0.0181 0.0091 'International Tables Vol C Tables 4.2.6.8 and 6.1.1.4'
H H 0.0000 0.0000 'International Tables Vol C Tables 4.2.6.8 and 6.1.1.4'
O O 0.0492 0.0322 'International Tables Vol C Tables 4.2.6.8 and 6.1.1.4'
Zn Zn -1.5491 0.6778 'International Tables Vol C Tables 4.2.6.8 and 6.1.1.4'

loop_
_geom_angle_atom_site_label_1
_geom_angle_atom_site_label_2
_geom_angle_atom_site_label_3
_geom_angle
_geom_angle_site_symmetry_1
_geom_angle_site_symmetry_3
_geom_angle_publ_flag
O3 Zn1 O3 86.9(3) . 75_565 ?
O3 Zn1 O3 93.1(3) . 27_554 ?
O3 Zn1 O3 180.0(5) 75_565 27_554 ?
O3 Zn1 O3 180.0 . 49_665 ?
O3 Zn1 O3 93.1(3) 75_565 49_665 ?
O3 Zn1 O3 86.9(3) 27_554 49_665 ?
O3 Zn1 O3 93.1(3) . 14_554 ?
O3 Zn1 O3 86.9(3) 75_565 14_554 ?
O3 Zn1 O3 93.1(3) 27_554 14_554 ?
O3 Zn1 O3 86.9(3) 49_665 14_554 ?
O3 Zn1 O3 86.9(3) . 62_655 ?
O3 Zn1 O3 93.1(3) 75_565 62_655 ?
O3 Zn1 O3 86.9(3) 27_554 62_655 ?
O3 Zn1 O3 93.1(3) 49_665 62_655 ?
O3 Zn1 O3 180.000(1) 14_554 62_655 ?
O3 Zn1 O4 43.2(3) . . ?
O3 Zn1 O4 124.6(3) 75_565 . ?
O3 Zn1 O4 55.4(3) 27_554 . ?
O3 Zn1 O4 136.8(3) 49_665 . ?
O3 Zn1 O4 112.8(3) 14_554 . ?
O3 Zn1 O4 67.2(3) 62_655 . ?
O3 Zn1 O4 67.2(3) . 75_565 ?
O3 Zn1 O4 43.2(3) 75_565 75_565 ?
O3 Zn1 O4 124.6(3) 14_554 75_565 ?
O3 Zn1 O4 67.2(3) 75_565 14_554 ?
O3 Zn1 O4 43.2(3) 14_554 14_554 ?
O3 Zn1 O4 55.4(3) 75_565 49_665 ?
O3 Zn1 O4 124.6(3) 27_554 49_665 ?
O3 Zn1 O4 43.2(3) 49_665 49_665 ?
O3 Zn1 O4 67.2(3) 14_554 49_665 ?
O4 Zn1 O4 87.9(3) . 75_565 ?
O4 Zn1 O4 180.0(4) . 49_665 ?
O4 Zn1 O4 92.1(3) 75_565 49_665 ?
O4 Zn1 O4 180.0(5) 14_554 62_655 ?
O3 Zn1 O4 67.2(3) 27_554 62_655 ?
O3 Zn1 O4 55.4(3) 49_665 62_655 ?
O3 Zn1 O4 136.8(3) 14_554 62_655 ?
O3 Zn1 O4 43.2(3) 62_655 62_655 ?
O3 Zn1 O4 112.8(3) . 27_554 ?
O3 Zn1 O4 136.8(3) 75_565 27_554 ?
O3 Zn1 O4 43.2(3) 27_554 27_554 ?
O3 Zn1 O4 67.2(3) 49_665 27_554 ?
O2 Zn2 O2 116.36(8) 27_554 14_554 ?
O2 Zn2 O1 101.14(12) . . ?
Zn2 O1 Zn2 109.5 . . ?
Zn2 O1 Zn2 109.471(1) 21_544 52_665 ?
C1 O2 Zn2 119.1(4) . . ?
C1 O3 O4 54.9(6) . . ?
C1 O3 Zn1 122.3(7) . . ?
O4 O3 Zn1 68.9(4) . . ?
C1 O4 O3 57.7(6) . . ?
C1 O4 Zn1 124.0(7) . . ?
O3 O4 Zn1 67.9(4) . . ?
O2 C1 O4 114.7(8) . . ?
O2 C1 O3 117.4(8) . . ?
O4 C1 O3 67.4(6) . . ?
O2 C1 C2 118.5(6) . . ?
O4 C1 C2 115.8(7) . . ?
O3 C1 C2 112.8(8) . . ?
C7 C2 C3 116.0(7) . . ?
C7 C2 C1 123.0(6) . . ?
C3 C2 C1 120.7(6) . . ?
C2 C3 C4 121.7(8) . . ?
C5 C4 C3 120.8(8) . . ?
C6 C5 C4 116.8(7) . . ?
C6 C5 C8 122.3(6) . . ?
C4 C5 C8 120.8(7) . . ?
C5 C6 C7 121.7(7) . . ?
C2 C7 C6 122.8(7) . . ?
C9 C8 C9 118.0(6) . 44_455 ?
C9 C8 C5 120.9(6) . . ?
C9 C8 C5 120.8(6) 44_455 . ?

loop_
_geom_bond_atom_site_label_1
_geom_bond_atom_site_label_2
_geom_bond_distance
_geom_bond_site_symmetry_2
_geom_bond_publ_flag
Zn1 O3 2.066(8) . ?
Zn1 O4 2.080(8) . ?
Zn2 O2 1.951(4) . ?
Zn2 O1 2.0798(11) . ?
O2 C1 1.210(8) . ?
O3 C1 1.398(12) . ?
O3 O4 1.528(12) . ?
O4 C1 1.354(11) . ?
C1 C2 1.503(9) . ?
C2 C7 1.301(10) . ?
C2 C3 1.363(11) . ?
C3 C4 1.398(12) . ?
C4 C5 1.342(10) . ?
C5 C6 1.330(10) . ?
C5 C8 1.491(8) . ?
C6 C7 1.397(10) . ?
C8 C9 1.392(8) . ?
